data_2311297
loop_
_publ_author_name
'Chandra, ?'
'Kumar, Shamantha'
'Puttaraju, K. B.'
'Shivashankar, K.'
'Mahendra, M.'

_publ_section_title
;
 Crystal structure of
 10-[(3-oxo-3H-benzo[f]chromen-1-yl)meth-yl]-2-tri-fluoro-methyl-9a,10-di-hydro-benz[4,5]imidazo[1,2-a]pyrimidin-4(5aH)-one.
;
_journal_coeditor_code HB7467
_journal_issue 'Pt 9'
_journal_name_full 'Acta crystallographica. Section E, Crystallographic communications'
_journal_page_first o672
_journal_page_last 3
_journal_paper_doi 10.1107/S2056989015014425
_journal_volume 71
_journal_year 2015
_chemical_formula_iupac 'C25 H14 F3 N3 O3'
_chemical_formula_moiety 'C25 H14 F3 N3 O3'
_chemical_formula_sum 'C25 H14 F3 N3 O3'
_chemical_formula_weight 461.39
_chemical_name_systematic
10-[(3-oxo-3<i>H</i>-Benzo[<i>f</i>]chromen-1-yl)methyl]-2-trifluoromethyl-9a,10-dihydrobenz[4,5]imidazo[1,2-<i>a</i>]pyrimidin-4(5a<i>H</i>)-one
_space_group_IT_number 14
_space_group_name_Hall '-P 2yn'
_space_group_name_H-M_alt 'P 1 21/n 1'
_symmetry_cell_setting monoclinic
_symmetry_space_group_name_Hall '-P 2yn'
_symmetry_space_group_name_H-M 'P 1 21/n 1'
_atom_sites_solution_hydrogens geom
_atom_sites_solution_primary direct
_atom_sites_solution_secondary difmap
_cell_angle_alpha 90
_cell_angle_beta 95.186(5)
_cell_angle_gamma 90
_cell_formula_units_Z 4
_cell_length_a 9.7665(5)
_cell_length_b 7.7950(4)
_cell_length_c 27.0602(16)
_cell_measurement_reflns_used 5020
_cell_measurement_temperature 293
_cell_measurement_theta_max 28.28
_cell_measurement_theta_min 2.72
_cell_volume 2051.66(19)
_computing_cell_refinement
;
SAINT (Bruker, 2009)
;
_computing_data_collection
;
APEX2 (Bruker, 2009)
;
_computing_data_reduction
;
SAINT (Bruker, 2009)
;
_computing_molecular_graphics
;
PLATON (Spek, 2009)
;
_computing_publication_material
;
SHELXL97 (Sheldrick, 2008)
;
_computing_structure_refinement
;
SHELXL97 (Sheldrick, 2008)
;
_computing_structure_solution
;
SHELXS97 (Sheldrick, 2008)
;
_diffrn_ambient_temperature 293
_diffrn_measured_fraction_theta_full 0.984
_diffrn_measured_fraction_theta_max 0.984
_diffrn_measurement_device_type 'Bruker APEXII CCD area-detector'
_diffrn_measurement_method '\w and \f scans'
_diffrn_radiation_type MoK\a
_diffrn_radiation_wavelength 0.71073
_diffrn_reflns_av_R_equivalents 0.0331
_diffrn_reflns_av_sigmaI/netI 0.0609
_diffrn_reflns_limit_h_max 12
_diffrn_reflns_limit_h_min -11
_diffrn_reflns_limit_k_max 10
_diffrn_reflns_limit_k_min -5
_diffrn_reflns_limit_l_max 36
_diffrn_reflns_limit_l_min -27
_diffrn_reflns_number 9209
_diffrn_reflns_reduction_process
;
;
_diffrn_reflns_theta_full 28.28
_diffrn_reflns_theta_max 28.28
_diffrn_reflns_theta_min 2.72
_exptl_absorpt_coefficient_mu 0.118
_exptl_absorpt_correction_type none
_exptl_crystal_colour yellow
_exptl_crystal_density_diffrn 1.494
_exptl_crystal_density_method 'Not Measured'
_exptl_crystal_description bolck
_exptl_crystal_F_000 944
_exptl_crystal_size_max 0.30
_exptl_crystal_size_mid 0.25
_exptl_crystal_size_min 0.20
_refine_diff_density_max 0.212
_refine_diff_density_min -0.189
_refine_ls_extinction_coef 0.0030(8)
_refine_ls_extinction_expression FC^*^=KFC[1+0.001XFC^2^\L^3^/SIN(2\Q)]^-1/4^
_refine_ls_extinction_method shelxl
_refine_ls_goodness_of_fit_ref 1.003
_refine_ls_hydrogen_treatment constr
_refine_ls_matrix_type full
_refine_ls_number_parameters 308
_refine_ls_number_reflns 5020
_refine_ls_number_restraints 0
_refine_ls_restrained_S_all 1.003
_refine_ls_R_factor_all 0.1119
_refine_ls_R_factor_gt 0.0570
_refine_ls_shift/su_max 0.000
_refine_ls_shift/su_mean 0.000
_refine_ls_structure_factor_coef Fsqd
_refine_ls_weighting_details 'calc w=1/[\s^2^(Fo^2^)+(0.0676P)^2^] where P=(Fo^2^+2Fc^2^)/3'
_refine_ls_weighting_scheme calc
_refine_ls_wR_factor_gt 0.1289
_refine_ls_wR_factor_ref 0.1764
_reflns_number_gt 2637
_reflns_number_total 5020
_reflns_threshold_expression I>2\s(I)
_cod_data_source_file hb7467sup1.cif
_cod_data_source_block I
_cod_original_sg_symbol_H-M 'P 21/n'
_cod_database_code 2311297

loop_
_symmetry_equiv_pos_site_id
_symmetry_equiv_pos_as_xyz
1 x,y,z
2 1/2-x,1/2+y,1/2-z
3 -x,-y,-z
4 1/2+x,1/2-y,1/2+z

loop_
_atom_site_aniso_label
_atom_site_aniso_U_11
_atom_site_aniso_U_22
_atom_site_aniso_U_33
_atom_site_aniso_U_12
_atom_site_aniso_U_13
_atom_site_aniso_U_23
F16 0.0900(14) 0.0943(15) 0.1297(18) 0.0138(11) -0.0336(12) 0.0102(13)
F17 0.0675(10) 0.1379(17) 0.0697(11) -0.0180(11) -0.0005(8) -0.0251(11)
F18 0.0503(10) 0.1613(19) 0.0968(14) -0.0305(11) 0.0128(9) 0.0081(13)
O11 0.0810(13) 0.0911(15) 0.0517(11) -0.0130(11) 0.0211(9) 0.0169(11)
O23 0.1251(18) 0.0480(11) 0.0847(15) 0.0111(11) 0.0045(13) -0.0181(11)
O24 0.0774(13) 0.0432(9) 0.0664(12) -0.0115(9) -0.0012(10) 0.0027(9)
N1 0.0509(11) 0.0471(11) 0.0396(10) -0.0036(9) 0.0106(8) 0.0015(9)
N3 0.0404(10) 0.0434(10) 0.0397(10) -0.0047(9) 0.0083(7) -0.0002(9)
N14 0.0429(10) 0.0540(12) 0.0426(10) -0.0056(10) 0.0078(8) 0.0004(10)
C2 0.0463(13) 0.0375(12) 0.0402(12) -0.0020(10) 0.0101(9) -0.0008(10)
C4 0.0462(13) 0.0448(13) 0.0435(12) 0.0003(11) 0.0068(10) -0.0018(11)
C5 0.0510(14) 0.0490(14) 0.0434(12) 0.0005(12) 0.0048(10) -0.0012(12)
C6 0.0688(17) 0.0678(18) 0.0484(14) 0.0022(14) 0.0038(12) 0.0029(14)
C7 0.076(2) 0.090(2) 0.0520(16) 0.0069(17) -0.0137(14) 0.0015(16)
C8 0.0582(17) 0.086(2) 0.0704(19) 0.0014(16) -0.0095(14) -0.0032(17)
C9 0.0480(14) 0.0681(17) 0.0612(16) -0.0014(13) 0.0038(12) -0.0014(15)
C10 0.0614(15) 0.0549(15) 0.0502(14) -0.0069(13) 0.0210(12) 0.0048(13)
C12 0.0488(14) 0.0646(17) 0.0651(17) -0.0092(13) 0.0189(12) 0.0038(14)
C13 0.0443(13) 0.0544(15) 0.0574(15) -0.0057(12) 0.0136(11) 0.0026(13)
C15 0.0518(16) 0.076(2) 0.0597(17) -0.0108(15) 0.0080(12) -0.0019(16)
C19 0.0450(12) 0.0405(12) 0.0434(12) -0.0041(10) 0.0128(9) -0.0030(10)
C20 0.0414(12) 0.0378(11) 0.0409(11) -0.0025(10) 0.0016(9) 0.0000(10)
C21 0.0587(15) 0.0443(13) 0.0506(14) 0.0006(12) 0.0070(11) -0.0034(12)
C22 0.0789(19) 0.0460(15) 0.0558(16) 0.0076(14) -0.0039(14) -0.0056(13)
C25 0.0565(15) 0.0501(14) 0.0531(14) -0.0076(12) -0.0043(11) 0.0045(13)
C26 0.0403(11) 0.0460(13) 0.0384(11) -0.0023(10) 0.0006(9) 0.0052(10)
C27 0.0388(11) 0.0601(15) 0.0391(11) 0.0036(11) 0.0018(9) 0.0043(12)
C28 0.0456(14) 0.085(2) 0.0498(14) -0.0011(14) 0.0095(11) 0.0087(15)
C29 0.0701(19) 0.097(2) 0.0637(19) -0.0268(18) 0.0162(15) 0.0151(18)
C30 0.0746(19) 0.0704(19) 0.0729(19) -0.0324(16) 0.0013(15) 0.0196(17)
C31 0.0624(18) 0.122(3) 0.0605(18) 0.006(2) 0.0279(14) 0.005(2)
C32 0.077(2) 0.108(3) 0.0533(17) 0.024(2) 0.0178(15) -0.0043(19)
C33 0.081(2) 0.0726(19) 0.0519(15) 0.0111(15) 0.0106(14) -0.0084(15)
C34 0.0634(15) 0.0552(15) 0.0435(13) -0.0026(13) 0.0115(11) -0.0066(12)

loop_
_atom_site_type_symbol
_atom_site_label
_atom_site_fract_x
_atom_site_fract_y
_atom_site_fract_z
_atom_site_U_iso_or_equiv
_atom_site_thermal_displace_type
_atom_site_calc_flag
_atom_site_refinement_flags
_atom_site_occupancy
F F16 -0.06281(18) 0.8341(3) 0.10659(8) 0.1073(9) Uani . . 1.000
F F17 -0.01199(16) 0.6009(3) 0.07308(6) 0.0921(8) Uani . . 1.000
F F18 -0.14200(15) 0.5991(3) 0.13215(7) 0.1024(9) Uani . . 1.000
O O11 0.20544(19) 0.5442(3) 0.27911(6) 0.0737(8) Uani . . 1.000
O O23 0.4824(2) 1.3933(2) 0.15054(8) 0.0862(9) Uani . . 1.000
O O24 0.62445(19) 1.3111(2) 0.09616(7) 0.0628(7) Uani . . 1.000
N N1 0.31775(19) 0.6564(2) 0.21634(7) 0.0455(6) Uani . . 1.000
N N3 0.44740(17) 0.7624(2) 0.16034(6) 0.0409(6) Uani . . 1.000
N N14 0.21121(18) 0.7121(2) 0.13481(7) 0.0463(6) Uani . . 1.000
C C2 0.3181(2) 0.7104(3) 0.16781(8) 0.0410(7) Uani . . 1.000
C C4 0.5313(2) 0.7441(3) 0.20479(8) 0.0447(7) Uani . . 1.000
C C5 0.4513(2) 0.6770(3) 0.24038(9) 0.0478(8) Uani . . 1.000
C C6 0.5044(3) 0.6466(3) 0.28881(9) 0.0618(9) Uani . . 1.000
C C7 0.6405(3) 0.6880(4) 0.29999(10) 0.0739(11) Uani . . 1.000
C C8 0.7211(3) 0.7556(4) 0.26516(11) 0.0725(11) Uani . . 1.000
C C9 0.6678(2) 0.7831(3) 0.21638(10) 0.0592(9) Uani . . 1.000
C C10 0.1990(3) 0.5950(3) 0.23595(9) 0.0545(8) Uani . . 1.000
C C12 0.0819(3) 0.6013(3) 0.20043(9) 0.0587(9) Uani . . 1.000
C C13 0.0939(2) 0.6575(3) 0.15344(9) 0.0515(8) Uani . . 1.000
C C15 -0.0306(3) 0.6693(4) 0.11661(10) 0.0623(10) Uani . . 1.000
C C19 0.4956(2) 0.7898(3) 0.11163(8) 0.0424(7) Uani . . 1.000
C C20 0.5353(2) 0.9744(3) 0.10211(8) 0.0402(7) Uani . . 1.000
C C21 0.4909(2) 1.0969(3) 0.13174(9) 0.0511(8) Uani . . 1.000
C C22 0.5260(3) 1.2748(3) 0.12793(10) 0.0608(10) Uani . . 1.000
C C25 0.6706(3) 1.1898(3) 0.06486(9) 0.0538(8) Uani . . 1.000
C C26 0.6241(2) 1.0222(3) 0.06349(8) 0.0418(7) Uani . . 1.000
C C27 0.6713(2) 0.9122(3) 0.02498(8) 0.0461(7) Uani . . 1.000
C C28 0.7704(2) 0.9786(4) -0.00588(9) 0.0598(9) Uani . . 1.000
C C29 0.8182(3) 1.1485(4) 0.00084(11) 0.0763(11) Uani . . 1.000
C C30 0.7689(3) 1.2528(4) 0.03478(11) 0.0730(11) Uani . . 1.000
C C31 0.8178(3) 0.8749(5) -0.04365(11) 0.0803(13) Uani . . 1.000
C C32 0.7698(3) 0.7147(5) -0.05239(11) 0.0787(13) Uani . . 1.000
C C33 0.6709(3) 0.6507(4) -0.02363(10) 0.0682(10) Uani . . 1.000
C C34 0.6220(3) 0.7459(3) 0.01357(9) 0.0536(8) Uani . . 1.000
H H6 0.45110 0.60090 0.31240 0.0740 Uiso calc R 1.000
H H7 0.67990 0.66990 0.33210 0.0890 Uiso calc R 1.000
H H8 0.81240 0.78320 0.27460 0.0870 Uiso calc R 1.000
H H9 0.72200 0.82580 0.19270 0.0710 Uiso calc R 1.000
H H12 -0.00350 0.56670 0.20950 0.0700 Uiso calc R 1.000
H H19A 0.42380 0.75540 0.08650 0.0510 Uiso calc R 1.000
H H19B 0.57470 0.71680 0.10830 0.0510 Uiso calc R 1.000
H H21 0.43440 1.06460 0.15600 0.0610 Uiso calc R 1.000
H H29 0.88510 1.18930 -0.01850 0.0920 Uiso calc R 1.000
H H30 0.79970 1.36540 0.03820 0.0880 Uiso calc R 1.000
H H31 0.88380 0.91840 -0.06300 0.0960 Uiso calc R 1.000
H H32 0.80250 0.64810 -0.07730 0.0950 Uiso calc R 1.000
H H33 0.63690 0.54050 -0.02970 0.0820 Uiso calc R 1.000
H H34 0.55460 0.69940 0.03170 0.0640 Uiso calc R 1.000

loop_
_atom_type_symbol
_atom_type_description
_atom_type_scat_dispersion_real
_atom_type_scat_dispersion_imag
_atom_type_scat_source
O O 0.0106 0.0060 'International Tables Vol C Tables 4.2.6.8 and 6.1.1.4'
N N 0.0061 0.0033 'International Tables Vol C Tables 4.2.6.8 and 6.1.1.4'
F F 0.0171 0.0103 'International Tables Vol C Tables 4.2.6.8 and 6.1.1.4'
H H 0.0000 0.0000 'International Tables Vol C Tables 4.2.6.8 and 6.1.1.4'
C C 0.0033 0.0016 'International Tables Vol C Tables 4.2.6.8 and 6.1.1.4'

loop_
_geom_angle_atom_site_label_1
_geom_angle_atom_site_label_2
_geom_angle_atom_site_label_3
_geom_angle
_geom_angle_publ_flag
C22 O24 C25 122.07(19) n
C2 N1 C5 108.78(18) no
C2 N1 C10 122.53(19) no
C5 N1 C10 128.7(2) no
C2 N3 C4 108.75(17) no
C2 N3 C19 124.04(17) no
C4 N3 C19 125.53(16) no
C2 N14 C13 112.93(19) no
N1 C2 N3 108.36(17) no
N1 C2 N14 125.54(19) no
N3 C2 N14 126.1(2) no
N3 C4 C5 108.08(17) no
N3 C4 C9 130.8(2) no
C5 C4 C9 121.1(2) no
N1 C5 C4 106.02(19) no
N1 C5 C6 131.8(2) no
C4 C5 C6 122.1(2) no
C5 C6 C7 116.1(2) no
C6 C7 C8 122.5(3) no
C7 C8 C9 121.1(3) no
C4 C9 C8 117.0(2) no
O11 C10 N1 119.8(2) no
O11 C10 C12 128.3(3) no
N1 C10 C12 111.9(2) no
C10 C12 C13 120.6(2) no
N14 C13 C12 126.4(2) no
N14 C13 C15 113.1(2) no
C12 C13 C15 120.4(2) no
F16 C15 F17 104.7(2) no
F16 C15 F18 106.0(2) no
F16 C15 C13 110.7(2) no
F17 C15 F18 107.5(2) no
F17 C15 C13 113.5(2) no
F18 C15 C13 113.8(2) no
N3 C19 C20 113.66(18) no
C19 C20 C21 118.11(19) no
C19 C20 C26 122.60(19) no
C21 C20 C26 119.3(2) no
C20 C21 C22 123.5(2) no
O23 C22 O24 117.3(2) no
O23 C22 C21 127.3(3) no
O24 C22 C21 115.4(2) no
O24 C25 C26 122.8(2) no
O24 C25 C30 113.4(2) no
C26 C25 C30 123.8(2) no
C20 C26 C25 115.8(2) no
C20 C26 C27 127.4(2) no
C25 C26 C27 116.8(2) no
C26 C27 C28 118.6(2) no
C26 C27 C34 125.1(2) no
C28 C27 C34 116.2(2) no
C27 C28 C29 119.9(2) no
C27 C28 C31 119.9(3) no
C29 C28 C31 120.3(2) no
C28 C29 C30 121.3(3) no
C25 C30 C29 119.3(3) no
C28 C31 C32 121.7(3) no
C31 C32 C33 118.9(3) no
C32 C33 C34 121.6(3) no
C27 C34 C33 121.7(2) no
C5 C6 H6 122.00 no
C7 C6 H6 122.00 no
C6 C7 H7 119.00 no
C8 C7 H7 119.00 no
C7 C8 H8 119.00 no
C9 C8 H8 119.00 no
C4 C9 H9 122.00 no
C8 C9 H9 121.00 no
C10 C12 H12 120.00 no
C13 C12 H12 120.00 no
N3 C19 H19A 109.00 no
N3 C19 H19B 109.00 no
C20 C19 H19A 109.00 no
C20 C19 H19B 109.00 no
H19A C19 H19B 108.00 no
C20 C21 H21 118.00 no
C22 C21 H21 118.00 no
C28 C29 H29 119.00 no
C30 C29 H29 119.00 no
C25 C30 H30 120.00 no
C29 C30 H30 120.00 no
C28 C31 H31 119.00 no
C32 C31 H31 119.00 no
C31 C32 H32 121.00 no
C33 C32 H32 121.00 no
C32 C33 H33 119.00 no
C34 C33 H33 119.00 no
C27 C34 H34 119.00 no
C33 C34 H34 119.00 no

loop_
_geom_bond_atom_site_label_1
_geom_bond_atom_site_label_2
_geom_bond_distance
_geom_bond_publ_flag
F16 C15 1.344(4) n
F17 C15 1.320(3) n
F18 C15 1.320(3) n
O11 C10 1.229(3) n
O23 C22 1.207(3) n
O24 C22 1.376(3) n
O24 C25 1.372(3) n
N1 C2 1.379(3) n
N1 C5 1.413(3) n
N1 C10 1.403(3) n
N3 C2 1.359(3) n
N3 C4 1.400(3) n
N3 C19 1.455(3) n
N14 C2 1.311(3) n
N14 C13 1.361(3) n
C4 C5 1.396(3) no
C4 C9 1.376(3) no
C5 C6 1.386(3) no
C6 C7 1.375(4) no
C7 C8 1.386(4) no
C8 C9 1.391(4) no
C10 C12 1.427(4) no
C12 C13 1.360(3) no
C13 C15 1.504(4) no
C19 C20 1.518(3) no
C20 C21 1.344(3) no
C20 C26 1.465(3) no
C21 C22 1.434(3) no
C25 C26 1.383(3) no
C25 C30 1.402(4) no
C26 C27 1.456(3) no
C27 C28 1.431(3) no
C27 C34 1.407(3) no
C28 C29 1.411(4) no
C28 C31 1.414(4) no
C29 C30 1.348(4) no
C31 C32 1.347(5) no
C32 C33 1.387(4) no
C33 C34 1.371(4) no
C6 H6 0.9300 no
C7 H7 0.9300 no
C8 H8 0.9300 no
C9 H9 0.9300 no
C12 H12 0.9300 no
C19 H19A 0.9700 no
C19 H19B 0.9700 no
C21 H21 0.9300 no
C29 H29 0.9300 no
C30 H30 0.9300 no
C31 H31 0.9300 no
C32 H32 0.9300 no
C33 H33 0.9300 no
C34 H34 0.9300 no

loop_
_geom_contact_atom_site_label_1
_geom_contact_atom_site_label_2
_geom_contact_distance
_geom_contact_site_symmetry_2
_geom_contact_publ_flag
F16 N14 2.878(3) . no
F16 C27 3.310(3) 1_455 no
F17 N14 2.763(2) . no
F17 H30 2.7100 1_445 no
F17 H29 2.5900 3_675 no
F17 H32 2.8100 3_665 no
F18 H9 2.8200 1_455 no
F18 H12 2.4000 . no
O11 C6 3.015(3) . no
O11 C2 2.991(3) 2_545 no
O11 N1 3.035(3) 2_545 no
O11 N3 3.191(3) 2_545 no
O11 C21 3.241(3) 2_545 no
O11 C4 3.345(3) 2_545 no
O11 C5 3.266(3) 2_545 no
O23 N3 2.912(2) 1_565 no
O23 C2 3.006(3) 1_565 no
O23 N1 3.237(3) 1_565 no
O23 C5 3.321(3) 1_565 no
O23 C19 3.271(3) 1_565 no
O23 C4 3.120(3) 1_565 no
O24 C33 3.352(3) 3_675 no
O11 H6 2.5200 . no
O11 H21 2.3300 2_545 no
O23 H8 2.8500 2_655 no
O24 H7 2.8200 2_655 no
N1 O23 3.237(3) 1_545 no
N1 O11 3.035(3) 2_555 no
N3 O23 2.912(2) 1_545 no
N3 O11 3.191(3) 2_555 no
N14 F17 2.763(2) . no
N14 F16 2.878(3) . no
N3 H21 2.3600 . no
N14 H19A 2.5700 . no
C2 O23 3.006(3) 1_545 no
C2 O11 2.991(3) 2_555 no
C4 C21 3.389(3) . no
C4 O23 3.120(3) 1_545 no
C4 O11 3.345(3) 2_555 no
C5 O11 3.266(3) 2_555 no
C5 O23 3.321(3) 1_545 no
C6 O11 3.015(3) . no
C9 C20 3.569(3) . no
C19 C34 3.045(3) . no
C19 O23 3.271(3) 1_545 no
C20 C9 3.569(3) . no
C21 O11 3.241(3) 2_555 no
C21 C4 3.389(3) . no
C21 C32 3.502(4) 3_675 no
C22 C33 3.320(4) 3_675 no
C22 C32 3.386(4) 3_675 no
C25 C34 3.439(4) 3_675 no
C26 C34 3.534(3) 3_675 no
C27 F16 3.310(3) 1_655 no
C30 C33 3.572(4) 1_565 no
C32 C22 3.386(4) 3_675 no
C32 C21 3.502(4) 3_675 no
C33 C22 3.320(4) 3_675 no
C33 O24 3.352(3) 3_675 no
C33 C30 3.572(4) 1_545 no
C34 C19 3.045(3) . no
C34 C25 3.439(4) 3_675 no
C34 C26 3.534(3) 3_675 no
C2 H21 3.0100 . no
C4 H21 2.9400 . no
C9 H19B 3.0300 . no
C10 H6 3.0700 . no
C19 H9 2.9800 . no
C19 H34 2.3900 . no
C20 H34 2.8900 . no
C22 H7 3.0900 2_655 no
C22 H8 2.9500 2_655 no
C25 H7 3.0300 2_655 no
C27 H19B 2.9500 . no
C30 H33 3.0500 1_565 no
C33 H30 2.9900 1_545 no
C34 H19B 2.6600 . no
C34 H19A 2.8900 . no
H6 O11 2.5200 . no
H6 C10 3.0700 . no
H7 O24 2.8200 2_645 no
H7 C22 3.0900 2_645 no
H7 C25 3.0300 2_645 no
H8 O23 2.8500 2_645 no
H8 C22 2.9500 2_645 no
H9 F18 2.8200 1_655 no
H9 C19 2.9800 . no
H12 F18 2.4000 . no
H19A N14 2.5700 . no
H19A C34 2.8900 . no
H19A H34 2.0900 . no
H19B C9 3.0300 . no
H19B C27 2.9500 . no
H19B C34 2.6600 . no
H19B H34 2.0700 . no
H21 N3 2.3600 . no
H21 C2 3.0100 . no
H21 C4 2.9400 . no
H21 O11 2.3300 2_555 no
H29 H31 2.4300 . no
H29 F17 2.5900 3_675 no
H30 F17 2.7100 1_665 no
H30 C33 2.9900 1_565 no
H31 H29 2.4300 . no
H32 F17 2.8100 3_665 no
H33 C30 3.0500 1_545 no
H34 C19 2.3900 . no
H34 C20 2.8900 . no
H34 H19A 2.0900 . no
H34 H19B 2.0700 . no

loop_
_geom_hbond_atom_site_label_D
_geom_hbond_atom_site_label_H
_geom_hbond_atom_site_label_A
_geom_hbond_site_symmetry_A
_geom_hbond_distance_DH
_geom_hbond_distance_HA
_geom_hbond_distance_DA
_geom_hbond_angle_DHA
_geom_hbond_publ_flag
C21 H21 O11 2_555 0.93 2.33 3.241(3) 168 yes

loop_
_geom_torsion_atom_site_label_1
_geom_torsion_atom_site_label_2
_geom_torsion_atom_site_label_3
_geom_torsion_atom_site_label_4
_geom_torsion
_geom_torsion_publ_flag
C22 O24 C25 C30 178.8(2) no
C25 O24 C22 O23 -173.1(2) no
C25 O24 C22 C21 9.3(3) no
C22 O24 C25 C26 -1.3(4) no
C5 N1 C2 N14 -178.9(2) no
C10 N1 C2 N3 179.82(18) no
C10 N1 C2 N14 0.3(3) no
C5 N1 C2 N3 0.7(2) no
C2 N1 C10 O11 178.1(2) no
C2 N1 C10 C12 -1.9(3) no
C5 N1 C10 O11 -3.0(4) no
C2 N1 C5 C4 -0.2(2) no
C2 N1 C5 C6 178.2(2) no
C10 N1 C5 C4 -179.3(2) no
C10 N1 C5 C6 -0.9(4) no
C5 N1 C10 C12 177.1(2) no
C19 N3 C2 N14 -15.4(3) no
C2 N3 C4 C9 -178.1(2) no
C19 N3 C4 C5 -164.93(19) no
C2 N3 C4 C5 0.7(2) no
C2 N3 C19 C20 116.5(2) no
C4 N3 C19 C20 -80.0(2) no
C19 N3 C2 N1 165.06(18) no
C19 N3 C4 C9 16.2(4) no
C4 N3 C2 N1 -0.8(2) no
C4 N3 C2 N14 178.7(2) no
C13 N14 C2 N3 -178.0(2) no
C2 N14 C13 C12 -1.6(3) no
C2 N14 C13 C15 176.5(2) no
C13 N14 C2 N1 1.5(3) no
N3 C4 C9 C8 177.6(2) no
C5 C4 C9 C8 -1.2(4) no
N3 C4 C5 N1 -0.3(2) no
N3 C4 C5 C6 -178.9(2) no
C9 C4 C5 N1 178.7(2) no
C9 C4 C5 C6 0.1(4) no
C4 C5 C6 C7 0.6(4) no
N1 C5 C6 C7 -177.6(2) no
C5 C6 C7 C8 -0.3(4) no
C6 C7 C8 C9 -0.8(5) no
C7 C8 C9 C4 1.5(4) no
O11 C10 C12 C13 -178.2(3) no
N1 C10 C12 C13 1.7(3) no
C10 C12 C13 C15 -178.0(2) no
C10 C12 C13 N14 0.0(4) no
N14 C13 C15 F16 -68.0(3) no
C12 C13 C15 F18 -9.0(4) no
N14 C13 C15 F17 49.4(3) no
N14 C13 C15 F18 172.8(2) no
C12 C13 C15 F16 110.3(3) no
C12 C13 C15 F17 -132.3(3) no
N3 C19 C20 C26 160.66(18) no
N3 C19 C20 C21 -16.8(3) no
C19 C20 C21 C22 177.3(2) no
C21 C20 C26 C27 -173.5(2) no
C19 C20 C26 C25 -169.1(2) no
C19 C20 C26 C27 9.1(3) no
C26 C20 C21 C22 -0.2(3) no
C21 C20 C26 C25 8.3(3) no
C20 C21 C22 O23 174.1(3) no
C20 C21 C22 O24 -8.6(4) no
O24 C25 C26 C20 -7.7(3) no
O24 C25 C26 C27 173.9(2) no
C30 C25 C26 C20 172.2(2) no
C30 C25 C26 C27 -6.2(4) no
O24 C25 C30 C29 -177.2(3) no
C26 C25 C30 C29 2.9(4) no
C20 C26 C27 C28 -173.0(2) no
C20 C26 C27 C34 10.4(4) no
C25 C26 C27 C28 5.2(3) no
C25 C26 C27 C34 -171.4(2) no
C26 C27 C28 C29 -1.2(3) no
C26 C27 C28 C31 -179.8(2) no
C34 C27 C28 C29 175.7(2) no
C34 C27 C28 C31 -2.9(3) no
C26 C27 C34 C33 179.4(2) no
C28 C27 C34 C33 2.7(4) no
C27 C28 C29 C30 -2.3(4) no
C31 C28 C29 C30 176.3(3) no
C27 C28 C31 C32 1.5(4) no
C29 C28 C31 C32 -177.1(3) no
C28 C29 C30 C25 1.6(4) no
C28 C31 C32 C33 0.3(5) no
C31 C32 C33 C34 -0.5(5) no
C32 C33 C34 C27 -1.1(4) no
